data_4063687
loop_
_publ_author_name
'Honz\'i\<cek, Jan'
'Rom\~ao, Carlos C.'
'Calhorda, Maria J.'
'Mukhopadhyay, Abhik'
'Vinkl\'arek, Jarom\'ir'
'Pad\<elkov\'a, Zde\<nka'

_publ_section_title
;
 Reaction of Spiro[2.4]hepta-4,6-diene with Molybdenum(II) Indenyl
 Compounds: Effects of Substitution in the Indenyl Ligand
;
_journal_issue 4
_journal_name_full Organometallics
_journal_page_first 717
_journal_paper_doi 10.1021/om100840r
_journal_volume 30
_journal_year 2011
_chemical_formula_moiety 'C26 H20 Mo O2'
_chemical_formula_sum 'C26 H20 Mo O2'
_chemical_formula_weight 460.36
_chemical_name_systematic
;
 ?
;
_space_group_IT_number 14
_symmetry_cell_setting monoclinic
_symmetry_space_group_name_Hall '-P 2yn'
_symmetry_space_group_name_H-M 'P 1 21/n 1'
_atom_sites_solution_hydrogens geom
_atom_sites_solution_primary direct
_atom_sites_solution_secondary difmap
_audit_creation_method SHELXL-97
_cell_angle_alpha 90.00
_cell_angle_beta 111.2860(10)
_cell_angle_gamma 90.00
_cell_formula_units_Z 4
_cell_length_a 12.6539(3)
_cell_length_b 11.5810(3)
_cell_length_c 14.7388(3)
_cell_measurement_reflns_used 9974
_cell_measurement_temperature 296(2)
_cell_measurement_theta_max 30.51
_cell_measurement_theta_min 2.30
_cell_volume 2012.55(8)
_computing_cell_refinement 'Bruker SMART'
_computing_data_collection 'Bruker SMART'
_computing_data_reduction 'Bruker SAINT'
_computing_molecular_graphics 'Bruker SHELXTL'
_computing_publication_material 'Bruker SHELXTL'
_computing_structure_refinement 'Bruker SHELXTL'
_computing_structure_solution 'Bruker SHELXTL'
_diffrn_ambient_temperature 296(2)
_diffrn_measured_fraction_theta_full 0.998
_diffrn_measured_fraction_theta_max 0.998
_diffrn_measurement_device_type 'CCD area detector'
_diffrn_measurement_method 'phi and omega scans'
_diffrn_radiation_monochromator graphite
_diffrn_radiation_source 'fine-focus sealed tube'
_diffrn_radiation_type MoK\a
_diffrn_radiation_wavelength 0.71073
_diffrn_reflns_av_R_equivalents 0.0312
_diffrn_reflns_av_sigmaI/netI 0.0255
_diffrn_reflns_limit_h_max 18
_diffrn_reflns_limit_h_min -18
_diffrn_reflns_limit_k_max 16
_diffrn_reflns_limit_k_min -15
_diffrn_reflns_limit_l_max 21
_diffrn_reflns_limit_l_min -21
_diffrn_reflns_number 36519
_diffrn_reflns_theta_full 30.54
_diffrn_reflns_theta_max 30.54
_diffrn_reflns_theta_min 1.82
_exptl_absorpt_coefficient_mu 0.671
_exptl_absorpt_correction_T_max 0.9609
_exptl_absorpt_correction_T_min 0.8888
_exptl_absorpt_correction_type multi-scan
_exptl_absorpt_process_details 'Bruker AXS SADABS program'
_exptl_crystal_colour yellow
_exptl_crystal_density_diffrn 1.519
_exptl_crystal_density_method 'not measured'
_exptl_crystal_description plate
_exptl_crystal_F_000 936
_exptl_crystal_size_max 0.18
_exptl_crystal_size_mid 0.16
_exptl_crystal_size_min 0.06
_refine_diff_density_max 0.540
_refine_diff_density_min -0.712
_refine_diff_density_rms 0.074
_refine_ls_extinction_method none
_refine_ls_goodness_of_fit_ref 1.072
_refine_ls_hydrogen_treatment constr
_refine_ls_matrix_type full
_refine_ls_number_parameters 272
_refine_ls_number_reflns 6166
_refine_ls_number_restraints 0
_refine_ls_restrained_S_all 1.072
_refine_ls_R_factor_all 0.0373
_refine_ls_R_factor_gt 0.0276
_refine_ls_shift/su_max 0.001
_refine_ls_shift/su_mean 0.000
_refine_ls_structure_factor_coef Fsqd
_refine_ls_weighting_details 'calc w=1/[\s^2^(Fo^2^)+(0.0278P)^2^+1.5291P] where P=(Fo^2^+2Fc^2^)/3'
_refine_ls_weighting_scheme calc
_refine_ls_wR_factor_gt 0.0657
_refine_ls_wR_factor_ref 0.0702
_reflns_number_gt 5223
_reflns_number_total 6166
_reflns_threshold_expression >2sigma(I)
_cod_data_source_file om100840r_si_001.cif
_cod_data_source_block 9
_cod_depositor_comments
;
The following automatic conversions were performed:

'_symmetry_cell_setting' value 'Monoclinic' changed to 'monoclinic'
according to /home/saulius/struct/CIF-dictionaries/cif_core.dic
dictionary named 'cif_core.dic' version 2.4.1 from 2010-06-29.

Automatic conversion script
Id: cif_fix_values 1715 2011-07-08 13:25:40Z adriana 
;
_cod_original_sg_symbol_Hall ' -P 2yn'
_cod_original_sg_symbol_H-M 'P2(1)/n  '
_cod_database_code 4063687

loop_
_symmetry_equiv_pos_as_xyz
'x, y, z'
'-x+1/2, y+1/2, -z+1/2'
'-x, -y, -z'
'x-1/2, -y-1/2, z-1/2'

loop_
_atom_site_label
_atom_site_type_symbol
_atom_site_fract_x
_atom_site_fract_y
_atom_site_fract_z
_atom_site_U_iso_or_equiv
_atom_site_adp_type
_atom_site_occupancy
_atom_site_symmetry_multiplicity
_atom_site_calc_flag
_atom_site_refinement_flags
_atom_site_disorder_assembly
_atom_site_disorder_group
Mo1 Mo 0.799516(11) 0.307040(13) 0.096914(10) 0.01724(5) Uani 1 1 d . . .
C9 C 0.88476(14) 0.18466(16) 0.00949(12) 0.0197(3) Uani 1 1 d . C .
O1 O 0.66070(15) 0.17695(15) 0.19962(12) 0.0425(4) Uani 1 1 d . . .
C10 C 0.87762(15) 0.29754(15) -0.03247(12) 0.0197(3) Uani 1 1 d . C .
C12 C 1.08035(16) 0.30048(18) 0.01467(15) 0.0290(4) Uani 1 1 d . C .
H12 H 1.1465 0.3377 0.0173 0.035 Uiso 1 1 calc R . .
C8 C 0.77064(14) 0.14707(16) -0.00459(12) 0.0196(3) Uani 1 1 d . C .
C4 C 0.93228(16) 0.2526(2) 0.24624(13) 0.0311(4) Uani 1 1 d . C .
H4A H 0.8698 0.2597 0.2648 0.037 Uiso 1 1 calc R A 1
H4B H 0.9709 0.1827 0.2546 0.037 Uiso 1 1 calc R A 1
O2 O 0.64288(14) 0.50719(15) 0.11144(12) 0.0411(4) Uani 1 1 d . . .
C6 C 0.75958(14) 0.33153(16) -0.07226(12) 0.0198(3) Uani 1 1 d . C .
C7 C 0.69624(14) 0.23737(16) -0.05647(12) 0.0200(3) Uani 1 1 d . C .
H7 H 0.6176 0.2349 -0.0770 0.024 Uiso 1 1 calc R . .
C11 C 0.97834(16) 0.35457(17) -0.02883(13) 0.0242(4) Uani 1 1 d . . .
H11 H 0.9750 0.4278 -0.0557 0.029 Uiso 1 1 calc R C .
C15 C 0.71154(15) 0.43453(16) -0.13330(12) 0.0217(3) Uani 1 1 d . . .
C13 C 1.08737(16) 0.18899(18) 0.05578(15) 0.0289(4) Uani 1 1 d . . .
H13 H 1.1580 0.1544 0.0847 0.035 Uiso 1 1 calc R C .
C24 C 0.6734(2) -0.1953(2) 0.0370(2) 0.0406(5) Uani 1 1 d . C .
H24 H 0.6533 -0.2709 0.0445 0.049 Uiso 1 1 calc R . .
C21 C 0.73543(15) 0.03061(16) 0.01331(13) 0.0221(3) Uani 1 1 d . . .
C2 C 0.70156(16) 0.43360(18) 0.10569(13) 0.0269(4) Uani 1 1 d . C .
C14 C 0.99254(15) 0.13115(17) 0.05390(13) 0.0242(4) Uani 1 1 d . C .
H14 H 0.9983 0.0579 0.0812 0.029 Uiso 1 1 calc R . .
C19 C 0.56884(18) 0.58358(18) -0.19027(14) 0.0312(4) Uani 1 1 d . . .
H19 H 0.5043 0.6195 -0.1875 0.037 Uiso 1 1 calc R C .
C1 C 0.71312(17) 0.22711(19) 0.16267(13) 0.0274(4) Uani 1 1 d . C .
C16 C 0.75889(17) 0.47453(19) -0.19971(13) 0.0295(4) Uani 1 1 d . C .
H16 H 0.8219 0.4374 -0.2043 0.035 Uiso 1 1 calc R . .
C20 C 0.61540(16) 0.48987(17) -0.13034(13) 0.0251(4) Uani 1 1 d . C .
H20 H 0.5818 0.4637 -0.0876 0.030 Uiso 1 1 calc R . .
C26 C 0.64161(17) -0.02049(19) -0.05645(15) 0.0315(4) Uani 1 1 d . C .
H26 H 0.5991 0.0209 -0.1117 0.038 Uiso 1 1 calc R . .
C22 C 0.79655(17) -0.03313(18) 0.09606(14) 0.0287(4) Uani 1 1 d . C .
H22 H 0.8585 0.0001 0.1444 0.034 Uiso 1 1 calc R . .
C17 C 0.7128(2) 0.5688(2) -0.25873(15) 0.0363(5) Uani 1 1 d . . .
H17 H 0.7460 0.5953 -0.3018 0.044 Uiso 1 1 calc R C .
C18 C 0.61801(19) 0.62381(19) -0.25407(15) 0.0356(5) Uani 1 1 d . C .
H18 H 0.5875 0.6873 -0.2935 0.043 Uiso 1 1 calc R . .
C23 C 0.7657(2) -0.1453(2) 0.10685(17) 0.0368(5) Uani 1 1 d . . .
H23 H 0.8079 -0.1873 0.1619 0.044 Uiso 1 1 calc R C .
C3 C 0.9207(2) 0.4499(2) 0.19041(18) 0.0466(6) Uani 1 1 d . C .
H3A H 0.8576 0.4649 0.2068 0.056 Uiso 1 1 calc R B 1
H3B H 0.9505 0.5078 0.1630 0.056 Uiso 1 1 calc R B 1
C25 C 0.6107(2) -0.1330(2) -0.04429(19) 0.0419(5) Uani 1 1 d . . .
H25 H 0.5475 -0.1662 -0.0912 0.050 Uiso 1 1 calc R C .
C59 C 0.9171(4) 0.3713(6) 0.2491(4) 0.0293(17) Uani 0.356(7) 1 d P C 2
C5 C 0.9680(2) 0.3463(3) 0.2061(2) 0.0277(9) Uani 0.644(7) 1 d P C 1
H5 H 1.0308 0.3352 0.1886 0.033 Uiso 1 1 calc R . .

loop_
_atom_site_aniso_label
_atom_site_aniso_U_11
_atom_site_aniso_U_22
_atom_site_aniso_U_33
_atom_site_aniso_U_23
_atom_site_aniso_U_13
_atom_site_aniso_U_12
Mo1 0.01694(7) 0.01942(8) 0.01399(7) -0.00121(5) 0.00399(5) 0.00042(5)
C9 0.0220(8) 0.0195(9) 0.0175(7) -0.0023(6) 0.0068(6) 0.0007(6)
O1 0.0515(10) 0.0488(11) 0.0353(8) -0.0090(7) 0.0257(7) -0.0224(8)
C10 0.0241(8) 0.0186(9) 0.0169(7) -0.0033(6) 0.0080(6) -0.0001(6)
C12 0.0233(8) 0.0312(11) 0.0357(10) -0.0075(9) 0.0147(8) -0.0036(8)
C8 0.0220(8) 0.0180(8) 0.0166(7) -0.0007(6) 0.0043(6) -0.0001(6)
C4 0.0237(9) 0.0399(13) 0.0217(8) 0.0001(8) -0.0014(7) 0.0046(8)
O2 0.0418(9) 0.0401(10) 0.0425(9) -0.0034(7) 0.0165(7) 0.0154(7)
C6 0.0230(8) 0.0205(9) 0.0144(7) -0.0007(6) 0.0050(6) 0.0010(6)
C7 0.0209(8) 0.0210(9) 0.0145(7) 0.0001(6) 0.0022(6) 0.0004(6)
C11 0.0298(9) 0.0216(9) 0.0249(8) -0.0036(7) 0.0143(7) -0.0020(7)
C15 0.0262(8) 0.0200(9) 0.0154(7) 0.0004(6) 0.0034(6) -0.0014(7)
C13 0.0220(8) 0.0305(11) 0.0344(10) -0.0043(8) 0.0105(7) 0.0048(7)
C24 0.0506(13) 0.0218(11) 0.0607(15) 0.0030(10) 0.0337(12) -0.0036(10)
C21 0.0248(8) 0.0197(9) 0.0226(8) 0.0005(7) 0.0095(6) 0.0009(7)
C2 0.0258(9) 0.0307(11) 0.0234(8) -0.0010(8) 0.0081(7) 0.0022(8)
C14 0.0262(8) 0.0205(10) 0.0257(8) -0.0017(7) 0.0091(7) 0.0051(7)
C19 0.0343(10) 0.0257(11) 0.0278(9) 0.0035(8) 0.0042(8) 0.0058(8)
C1 0.0294(9) 0.0305(11) 0.0221(8) -0.0070(7) 0.0091(7) -0.0056(8)
C16 0.0336(10) 0.0324(11) 0.0221(8) 0.0047(8) 0.0097(7) 0.0007(8)
C20 0.0275(9) 0.0245(10) 0.0214(8) 0.0034(7) 0.0067(7) 0.0005(7)
C26 0.0291(9) 0.0258(11) 0.0343(10) -0.0001(8) 0.0051(8) -0.0020(8)
C22 0.0345(10) 0.0275(10) 0.0238(8) 0.0043(8) 0.0103(7) 0.0018(8)
C17 0.0451(12) 0.0380(13) 0.0249(9) 0.0115(9) 0.0117(8) -0.0033(10)
C18 0.0452(12) 0.0253(11) 0.0280(10) 0.0097(8) 0.0035(9) -0.0009(9)
C23 0.0516(13) 0.0286(12) 0.0380(11) 0.0116(9) 0.0256(10) 0.0055(10)
C3 0.0436(13) 0.0390(14) 0.0407(12) -0.0054(11) -0.0045(10) -0.0169(11)
C25 0.0363(12) 0.0298(13) 0.0576(15) -0.0071(11) 0.0148(10) -0.0123(9)
C59 0.020(2) 0.040(4) 0.020(2) -0.007(2) -0.0022(18) -0.006(2)
C5 0.0169(13) 0.045(2) 0.0191(13) -0.0129(12) 0.0037(10) -0.0009(12)

loop_
_atom_type_symbol
_atom_type_description
_atom_type_scat_dispersion_real
_atom_type_scat_dispersion_imag
_atom_type_scat_source
C C 0.0033 0.0016 'International Tables Vol C Tables 4.2.6.8 and 6.1.1.4'
H H 0.0000 0.0000 'International Tables Vol C Tables 4.2.6.8 and 6.1.1.4'
O O 0.0106 0.0060 'International Tables Vol C Tables 4.2.6.8 and 6.1.1.4'
Mo Mo -1.6832 0.6857 'International Tables Vol C Tables 4.2.6.8 and 6.1.1.4'

loop_
_geom_angle_atom_site_label_1
_geom_angle_atom_site_label_2
_geom_angle_atom_site_label_3
_geom_angle
C1 Mo1 C2 80.72(9)
C1 Mo1 C5 107.76(10)
C2 Mo1 C5 105.42(10)
C1 Mo1 C7 95.81(7)
C2 Mo1 C7 100.36(7)
C5 Mo1 C7 147.32(9)
C1 Mo1 C59 87.14(16)
C2 Mo1 C59 83.99(16)
C5 Mo1 C59 27.83(16)
C7 Mo1 C59 175.07(15)
C1 Mo1 C4 75.02(8)
C2 Mo1 C4 113.54(8)
C5 Mo1 C4 35.62(10)
C7 Mo1 C4 142.39(7)
C59 Mo1 C4 34.88(17)
C1 Mo1 C8 87.47(7)
C2 Mo1 C8 133.23(7)
C5 Mo1 C8 121.26(9)
C7 Mo1 C8 35.93(6)
C59 Mo1 C8 140.69(16)
C4 Mo1 C8 106.53(7)
C1 Mo1 C3 114.31(9)
C2 Mo1 C3 74.08(9)
C5 Mo1 C3 33.77(11)
C7 Mo1 C3 147.44(8)
C59 Mo1 C3 31.62(16)
C4 Mo1 C3 62.51(9)
C8 Mo1 C3 149.36(9)
C1 Mo1 C6 129.65(7)
C2 Mo1 C6 94.68(7)
C5 Mo1 C6 121.55(9)
C7 Mo1 C6 35.31(6)
C59 Mo1 C6 142.62(16)
C4 Mo1 C6 146.48(7)
C8 Mo1 C6 59.71(6)
C3 Mo1 C6 112.26(8)
C1 Mo1 C9 115.36(8)
C2 Mo1 C9 153.10(7)
C5 Mo1 C9 90.55(9)
C7 Mo1 C9 58.42(6)
C59 Mo1 C9 116.73(15)
C4 Mo1 C9 92.11(7)
C8 Mo1 C9 35.52(6)
C3 Mo1 C9 113.94(9)
C6 Mo1 C9 58.42(6)
C1 Mo1 C10 145.90(7)
C2 Mo1 C10 122.03(7)
C5 Mo1 C10 91.20(9)
C7 Mo1 C10 57.75(6)
C59 Mo1 C10 117.97(15)
C4 Mo1 C10 111.64(7)
C8 Mo1 C10 58.44(6)
C3 Mo1 C10 97.32(8)
C6 Mo1 C10 34.88(6)
C9 Mo1 C10 34.30(6)
C14 C9 C10 119.66(16)
C14 C9 C8 132.37(17)
C10 C9 C8 107.96(15)
C14 C9 Mo1 123.30(12)
C10 C9 Mo1 74.04(10)
C8 C9 Mo1 68.79(9)
C11 C10 C9 119.51(16)
C11 C10 C6 132.02(17)
C9 C10 C6 108.47(15)
C11 C10 Mo1 124.10(12)
C9 C10 Mo1 71.66(10)
C6 C10 Mo1 69.78(9)
C11 C12 C13 121.37(18)
C7 C8 C9 106.59(15)
C7 C8 C21 125.61(16)
C9 C8 C21 126.83(16)
C7 C8 Mo1 71.36(10)
C9 C8 Mo1 75.69(10)
C21 C8 Mo1 126.94(12)
C5 C4 Mo1 67.57(13)
C7 C6 C10 106.58(15)
C7 C6 C15 125.75(15)
C10 C6 C15 126.83(16)
C7 C6 Mo1 69.77(9)
C10 C6 Mo1 75.34(9)
C15 C6 Mo1 128.06(12)
C6 C7 C8 110.36(15)
C6 C7 Mo1 74.92(10)
C8 C7 Mo1 72.71(9)
C12 C11 C10 119.12(18)
C20 C15 C16 118.13(17)
C20 C15 C6 121.46(16)
C16 C15 C6 120.32(17)
C14 C13 C12 121.38(18)
C23 C24 C25 119.7(2)
C26 C21 C22 118.37(18)
C26 C21 C8 119.33(16)
C22 C21 C8 122.21(17)
O2 C2 Mo1 178.97(19)
C13 C14 C9 118.96(18)
C18 C19 C20 120.3(2)
O1 C1 Mo1 177.89(17)
C17 C16 C15 120.7(2)
C19 C20 C15 120.98(18)
C21 C26 C25 120.6(2)
C23 C22 C21 120.5(2)
C18 C17 C16 120.4(2)
C17 C18 C19 119.45(19)
C24 C23 C22 120.5(2)
C5 C3 Mo1 67.59(15)
C24 C25 C26 120.2(2)
C3 C5 C4 125.9(3)
C3 C5 Mo1 78.65(15)
C4 C5 Mo1 76.81(14)

loop_
_geom_bond_atom_site_label_1
_geom_bond_atom_site_label_2
_geom_bond_distance
Mo1 C1 1.939(2)
Mo1 C2 1.954(2)
Mo1 C5 2.202(3)
Mo1 C7 2.3075(16)
Mo1 C59 2.318(5)
Mo1 C4 2.3193(18)
Mo1 C8 2.3253(18)
Mo1 C3 2.335(2)
Mo1 C6 2.3745(16)
Mo1 C9 2.4169(17)
Mo1 C10 2.4482(17)
C9 C14 1.423(2)
C9 C10 1.435(3)
C9 C8 1.449(2)
O1 C1 1.156(2)
C10 C11 1.419(2)
C10 C6 1.447(2)
C12 C11 1.367(3)
C12 C13 1.415(3)
C8 C7 1.429(2)
C8 C21 1.474(3)
C4 C5 1.387(4)
O2 C2 1.154(2)
C6 C7 1.422(3)
C6 C15 1.485(2)
C15 C20 1.390(3)
C15 C16 1.399(3)
C13 C14 1.366(3)
C24 C23 1.374(4)
C24 C25 1.376(4)
C21 C26 1.389(3)
C21 C22 1.395(3)
C19 C18 1.383(3)
C19 C20 1.388(3)
C16 C17 1.386(3)
C26 C25 1.390(3)
C22 C23 1.382(3)
C17 C18 1.382(3)
C3 C5 1.324(4)
